data_7242492
loop_
_publ_author_name
'Wang, Kunlin'
'Wang, Chenguang'
'Mishra, Manish Kumar'
'Young, Victor G.'
'Sun, Changquan Calvin'

_publ_section_title
;
 Reversible facile single-crystal-to-single-crystal polymorphic transition
 accompanied by unit cell volume expansion and twinning
;
_journal_issue 14
_journal_name_full CrystEngComm
_journal_page_first 2648
_journal_page_last 2653
_journal_paper_doi 10.1039/D1CE00055A
_journal_volume 23
_journal_year 2021
_chemical_formula_moiety 'C17 H22 N O, C6 H7 O7'
_chemical_formula_sum 'C23 H29 N O8'
_chemical_formula_weight 447.47
_chemical_melting_point 424
_chemical_name_common 'Diphenhydramine citrate salt'
_chemical_name_systematic
;
2-(Benzhydryloxy)-N,N-dimethylethanamine 2-hydroxypropane-1,2,3-tricarboxylate
;
_space_group_crystal_system monoclinic
_space_group_IT_number 14
_space_group_name_Hall '-P 2ybc'
_space_group_name_H-M_alt 'P 1 21/c 1'
_atom_sites_solution_hydrogens geom
_audit_creation_method SHELXL-2018/3
_audit_update_record
;
2020-06-26 deposited with the CCDC.	2021-03-18 downloaded from the CCDC.
;
_cell_angle_alpha 90
_cell_angle_beta 91.327(4)
_cell_angle_gamma 90
_cell_formula_units_Z 4
_cell_length_a 21.229(3)
_cell_length_b 9.6695(9)
_cell_length_c 11.1075(10)
_cell_measurement_reflns_used 2866
_cell_measurement_temperature 218(2)
_cell_measurement_theta_max 30.38
_cell_measurement_theta_min 2.79
_cell_volume 2279.5(4)
_computing_cell_refinement 'SAINT, Bruker'
_computing_data_collection 'SMART, Bruker'
_computing_data_reduction 'SAINT, Bruker'
_computing_molecular_graphics 'Bruker SHELXTL'
_computing_publication_material 'Bruker SHELXTL'
_computing_structure_refinement 'SHELXL-2018/3 (Sheldrick, 2018)'
_computing_structure_solution 'SHELXT 2014/5 (Sheldrick, 2014)'
_diffrn_ambient_temperature 218(2)
_diffrn_measured_fraction_theta_full 0.995
_diffrn_measured_fraction_theta_max 0.990
_diffrn_measurement_device_type 'Bruker-AXS PHOTON-II CMOS'
_diffrn_measurement_method '\f and \w scans'
_diffrn_radiation_type MoK\a
_diffrn_radiation_wavelength 0.71073
_diffrn_reflns_av_R_equivalents 0.0241
_diffrn_reflns_av_unetI/netI 0.0234
_diffrn_reflns_Laue_measured_fraction_full 0.995
_diffrn_reflns_Laue_measured_fraction_max 0.990
_diffrn_reflns_limit_h_max 30
_diffrn_reflns_limit_h_min -30
_diffrn_reflns_limit_k_max 11
_diffrn_reflns_limit_k_min -13
_diffrn_reflns_limit_l_max 15
_diffrn_reflns_limit_l_min -15
_diffrn_reflns_number 24328
_diffrn_reflns_point_group_measured_fraction_full 0.995
_diffrn_reflns_point_group_measured_fraction_max 0.990
_diffrn_reflns_theta_full 25.242
_diffrn_reflns_theta_max 30.528
_diffrn_reflns_theta_min 2.879
_diffrn_source normal
_exptl_absorpt_coefficient_mu 0.099
_exptl_absorpt_correction_T_max 0.7461
_exptl_absorpt_correction_T_min 0.6778
_exptl_absorpt_correction_type multi-scan
_exptl_absorpt_process_details 'SADABS-2016/2, (Sheldrick, 2015)'
_exptl_crystal_colour colorless
_exptl_crystal_density_diffrn 1.304
_exptl_crystal_description block
_exptl_crystal_F_000 952
_exptl_crystal_size_max 0.300
_exptl_crystal_size_mid 0.200
_exptl_crystal_size_min 0.100
_exptl_transmission_factor_max 0.7461
_exptl_transmission_factor_min 0.6778
_refine_diff_density_max 0.356
_refine_diff_density_min -0.312
_refine_diff_density_rms 0.040
_refine_ls_extinction_method none
_refine_ls_goodness_of_fit_ref 1.027
_refine_ls_hydrogen_treatment constr
_refine_ls_matrix_type full
_refine_ls_number_parameters 294
_refine_ls_number_reflns 6900
_refine_ls_number_restraints 0
_refine_ls_restrained_S_all 1.027
_refine_ls_R_factor_all 0.0540
_refine_ls_R_factor_gt 0.0432
_refine_ls_shift/su_max 0.002
_refine_ls_shift/su_mean 0.000
_refine_ls_structure_factor_coef Fsqd
_refine_ls_weighting_details 'w=1/[\s^2^(Fo^2^)+(0.0497P)^2^+0.7187P] where P=(Fo^2^+2Fc^2^)/3'
_refine_ls_weighting_scheme calc
_refine_ls_wR_factor_gt 0.1075
_refine_ls_wR_factor_ref 0.1159
_reflns_Friedel_coverage 0.000
_reflns_number_gt 5694
_reflns_number_total 6900
_reflns_threshold_expression 'I > 2\s(I)'
_cod_data_source_file d1ce00055a2.cif
_cod_data_source_block 218k
_cod_depositor_comments 'Adding full bibliography for 7242491--7242493.cif.'
_cod_original_sg_symbol_H-M 'P 21/c'
_cod_database_code 7242492
_shelx_shelxl_version_number 2018/3
_shelx_space_group_comment
;
The symmetry employed for this shelxl refinement is uniquely defined
by the following loop, which should always be used as a source of
symmetry information in preference to the above space-group names.
They are only intended as comments.
;
_shelx_estimated_absorpt_t_min 0.971
_shelx_estimated_absorpt_t_max 0.990

loop_
_space_group_symop_operation_xyz
'x, y, z'
'-x, y+1/2, -z+1/2'
'-x, -y, -z'
'x, -y-1/2, z-1/2'

loop_
_atom_site_label
_atom_site_type_symbol
_atom_site_fract_x
_atom_site_fract_y
_atom_site_fract_z
_atom_site_U_iso_or_equiv
_atom_site_adp_type
_atom_site_occupancy
_atom_site_site_symmetry_order
_atom_site_calc_flag
_atom_site_refinement_flags_posn
_atom_site_refinement_flags_adp
_atom_site_refinement_flags_occupancy
_atom_site_disorder_assembly
_atom_site_disorder_group
O1 O 0.77949(4) 0.36246(8) 0.57718(7) 0.02886(17) Uani 1 1 d . . . . .
N1 N 0.69036(5) 0.41861(10) 0.34076(8) 0.0304(2) Uani 1 1 d . . . . .
H1 H 0.678401 0.517506 0.337177 0.036 Uiso 1 1 calc R U . . .
C1 C 0.88767(6) 0.21022(13) 0.62736(11) 0.0373(3) Uani 1 1 d . . . . .
H1A H 0.863173 0.188837 0.558265 0.045 Uiso 1 1 calc R U . . .
C2 C 0.93762(7) 0.12442(15) 0.66237(14) 0.0462(3) Uani 1 1 d . . . . .
H2A H 0.946789 0.045757 0.616250 0.055 Uiso 1 1 calc R U . . .
C3 C 0.97364(6) 0.15383(16) 0.76388(14) 0.0460(3) Uani 1 1 d . . . . .
H3A H 1.007450 0.095972 0.786608 0.055 Uiso 1 1 calc R U . . .
C4 C 0.95987(7) 0.26801(16) 0.83158(13) 0.0465(3) Uani 1 1 d . . . . .
H4A H 0.984108 0.288221 0.901268 0.056 Uiso 1 1 calc R U . . .
C5 C 0.91033(6) 0.35353(14) 0.79742(11) 0.0387(3) Uani 1 1 d . . . . .
H5A H 0.900998 0.431057 0.844849 0.046 Uiso 1 1 calc R U . . .
C6 C 0.87413(5) 0.32672(11) 0.69417(10) 0.0279(2) Uani 1 1 d . . . . .
C7 C 0.82407(5) 0.43000(12) 0.65681(10) 0.0287(2) Uani 1 1 d . . . . .
H7A H 0.801994 0.461642 0.729363 0.034 Uiso 1 1 calc R U . . .
C8 C 0.85238(5) 0.55447(12) 0.59483(11) 0.0324(2) Uani 1 1 d . . . . .
C9 C 0.89216(8) 0.53633(14) 0.49900(12) 0.0448(3) Uani 1 1 d . . . . .
H9A H 0.903434 0.446399 0.475668 0.054 Uiso 1 1 calc R U . . .
C10 C 0.91557(9) 0.64877(18) 0.43708(15) 0.0579(4) Uani 1 1 d . . . . .
H10A H 0.942434 0.635246 0.372023 0.069 Uiso 1 1 calc R U . . .
C11 C 0.89927(8) 0.77991(17) 0.4713(2) 0.0698(6) Uani 1 1 d . . . . .
H11A H 0.915069 0.856559 0.429626 0.084 Uiso 1 1 calc R U . . .
C12 C 0.86016(8) 0.79983(16) 0.5659(3) 0.0815(7) Uani 1 1 d . . . . .
H12A H 0.848986 0.890083 0.588462 0.098 Uiso 1 1 calc R U . . .
C13 C 0.83674(7) 0.68685(15) 0.62910(19) 0.0568(4) Uani 1 1 d . . . . .
H13A H 0.810380 0.701044 0.694812 0.068 Uiso 1 1 calc R U . . .
C14 C 0.72365(5) 0.44265(12) 0.55862(10) 0.0294(2) Uani 1 1 d . . . . .
H14A H 0.734489 0.535063 0.529364 0.035 Uiso 1 1 calc R U . . .
H14B H 0.701530 0.452748 0.634583 0.035 Uiso 1 1 calc R U . . .
C15 C 0.68202(5) 0.36936(12) 0.46696(10) 0.0299(2) Uani 1 1 d . . . . .
H15A H 0.691035 0.270024 0.470483 0.036 Uiso 1 1 calc R U . . .
H15B H 0.637913 0.382455 0.488500 0.036 Uiso 1 1 calc R U . . .
C16 C 0.75642(7) 0.40620(19) 0.30127(12) 0.0499(4) Uani 1 1 d . . . . .
H16A H 0.770033 0.310762 0.308746 0.075 Uiso 1 1 calc R U . . .
H16B H 0.783413 0.464541 0.351313 0.075 Uiso 1 1 calc R U . . .
H16C H 0.758996 0.435179 0.217919 0.075 Uiso 1 1 calc R U . . .
C17 C 0.64724(8) 0.34081(15) 0.25757(14) 0.0508(4) Uani 1 1 d . . . . .
H17A H 0.651976 0.374620 0.176059 0.076 Uiso 1 1 calc R U . . .
H17B H 0.604042 0.353971 0.281756 0.076 Uiso 1 1 calc R U . . .
H17C H 0.657629 0.243166 0.260715 0.076 Uiso 1 1 calc R U . . .
O2 O 0.71808(4) 0.91277(11) 0.53275(7) 0.0383(2) Uani 1 1 d . . . . .
H2 H 0.695452 0.874886 0.582993 0.046 Uiso 1 1 calc R U . . .
O3 O 0.70628(5) 1.01849(11) 0.35940(8) 0.0425(2) Uani 1 1 d . . . . .
O4 O 0.59819(4) 0.84315(8) 0.17519(6) 0.03054(18) Uani 1 1 d . . . . .
O5 O 0.66683(4) 0.67897(8) 0.22691(6) 0.02757(16) Uani 1 1 d . . . . .
O6 O 0.53042(5) 0.55421(12) 0.24959(11) 0.0616(3) Uani 1 1 d . . . . .
O7 O 0.44955(5) 0.58335(10) 0.36805(10) 0.0474(3) Uani 1 1 d . . . . .
H7 H 0.439256 0.506453 0.340842 0.057 Uiso 1 1 calc R U . . .
O8 O 0.63124(4) 0.66252(8) 0.44559(6) 0.02673(16) Uani 1 1 d . . . . .
H8 H 0.621023 0.665828 0.517207 0.032 Uiso 1 1 calc R U . . .
C18 C 0.68322(5) 0.95131(11) 0.43893(9) 0.0255(2) Uani 1 1 d . . . . .
C19 C 0.61423(5) 0.91224(10) 0.43689(8) 0.02219(18) Uani 1 1 d . . . . .
H19A H 0.590461 0.982532 0.391375 0.027 Uiso 1 1 calc R U . . .
H19B H 0.599152 0.912998 0.519617 0.027 Uiso 1 1 calc R U . . .
C20 C 0.60018(4) 0.76865(9) 0.38058(8) 0.01946(17) Uani 1 1 d . . . . .
C21 C 0.62400(5) 0.76227(10) 0.25002(8) 0.02089(18) Uani 1 1 d . . . . .
C22 C 0.52833(5) 0.75089(11) 0.38225(9) 0.0261(2) Uani 1 1 d . . . . .
H22A H 0.514823 0.754776 0.465949 0.031 Uiso 1 1 calc R U . . .
H22B H 0.508688 0.828805 0.339251 0.031 Uiso 1 1 calc R U . . .
C23 C 0.50460(5) 0.61841(12) 0.32661(10) 0.0291(2) Uani 1 1 d . . . . .

loop_
_atom_site_aniso_label
_atom_site_aniso_U_11
_atom_site_aniso_U_22
_atom_site_aniso_U_33
_atom_site_aniso_U_23
_atom_site_aniso_U_13
_atom_site_aniso_U_12
O1 0.0275(4) 0.0273(4) 0.0317(4) -0.0009(3) -0.0014(3) 0.0024(3)
N1 0.0340(5) 0.0281(4) 0.0289(4) -0.0016(4) -0.0021(4) 0.0086(4)
C1 0.0387(6) 0.0375(6) 0.0357(6) -0.0033(5) -0.0017(5) 0.0068(5)
C2 0.0452(7) 0.0405(7) 0.0531(8) 0.0001(6) 0.0031(6) 0.0127(6)
C3 0.0330(6) 0.0507(8) 0.0542(8) 0.0177(6) 0.0001(5) 0.0065(6)
C4 0.0411(7) 0.0536(8) 0.0441(7) 0.0107(6) -0.0126(6) -0.0049(6)
C5 0.0430(7) 0.0373(6) 0.0354(6) 0.0007(5) -0.0068(5) -0.0030(5)
C6 0.0278(5) 0.0294(5) 0.0267(5) 0.0041(4) 0.0033(4) -0.0018(4)
C7 0.0303(5) 0.0299(5) 0.0261(5) -0.0030(4) 0.0012(4) 0.0020(4)
C8 0.0319(5) 0.0255(5) 0.0395(6) -0.0002(4) -0.0059(4) 0.0000(4)
C9 0.0630(9) 0.0332(6) 0.0386(6) 0.0025(5) 0.0062(6) -0.0083(6)
C10 0.0689(11) 0.0530(9) 0.0516(8) 0.0169(7) -0.0021(7) -0.0206(8)
C11 0.0480(9) 0.0416(8) 0.1191(17) 0.0349(10) -0.0172(10) -0.0108(7)
C12 0.0423(8) 0.0247(6) 0.177(2) 0.0046(10) -0.0010(12) 0.0006(6)
C13 0.0344(7) 0.0303(6) 0.1058(14) -0.0123(7) 0.0044(7) 0.0019(5)
C14 0.0278(5) 0.0321(5) 0.0282(5) -0.0023(4) 0.0015(4) 0.0049(4)
C15 0.0298(5) 0.0283(5) 0.0316(5) 0.0017(4) 0.0015(4) -0.0002(4)
C16 0.0435(7) 0.0731(10) 0.0334(6) 0.0081(6) 0.0102(5) 0.0203(7)
C17 0.0658(10) 0.0412(7) 0.0444(7) -0.0089(6) -0.0216(7) 0.0060(7)
O2 0.0283(4) 0.0600(6) 0.0264(4) 0.0116(4) -0.0014(3) -0.0120(4)
O3 0.0472(5) 0.0514(5) 0.0291(4) 0.0110(4) 0.0052(4) -0.0156(4)
O4 0.0412(4) 0.0342(4) 0.0163(3) 0.0025(3) 0.0012(3) 0.0120(3)
O5 0.0299(4) 0.0337(4) 0.0192(3) -0.0025(3) 0.0028(3) 0.0085(3)
O6 0.0529(6) 0.0601(7) 0.0729(7) -0.0423(6) 0.0298(5) -0.0248(5)
O7 0.0416(5) 0.0418(5) 0.0597(6) -0.0193(5) 0.0203(4) -0.0187(4)
O8 0.0404(4) 0.0246(3) 0.0153(3) 0.0025(3) 0.0030(3) 0.0097(3)
C18 0.0309(5) 0.0267(5) 0.0190(4) -0.0026(4) 0.0032(4) -0.0041(4)
C19 0.0269(4) 0.0212(4) 0.0185(4) -0.0032(3) 0.0009(3) 0.0013(3)
C20 0.0242(4) 0.0191(4) 0.0151(4) -0.0005(3) 0.0009(3) 0.0022(3)
C21 0.0240(4) 0.0229(4) 0.0157(4) -0.0022(3) 0.0000(3) 0.0005(3)
C22 0.0254(5) 0.0268(5) 0.0262(5) -0.0052(4) 0.0053(4) -0.0022(4)
C23 0.0272(5) 0.0306(5) 0.0295(5) -0.0049(4) 0.0032(4) -0.0048(4)

loop_
_atom_type_symbol
_atom_type_description
_atom_type_scat_dispersion_real
_atom_type_scat_dispersion_imag
_atom_type_scat_source
C C 0.0033 0.0016 'International Tables Vol C Tables 4.2.6.8 and 6.1.1.4'
H H 0.0000 0.0000 'International Tables Vol C Tables 4.2.6.8 and 6.1.1.4'
N N 0.0061 0.0033 'International Tables Vol C Tables 4.2.6.8 and 6.1.1.4'
O O 0.0106 0.0060 'International Tables Vol C Tables 4.2.6.8 and 6.1.1.4'

loop_
_geom_angle_atom_site_label_1
_geom_angle_atom_site_label_2
_geom_angle_atom_site_label_3
_geom_angle
_geom_angle_site_symmetry_1
_geom_angle_site_symmetry_3
_geom_angle_publ_flag
C14 O1 C7 112.01(8) . . ?
C16 N1 C17 110.32(11) . . ?
C16 N1 C15 112.63(9) . . ?
C17 N1 C15 109.65(10) . . ?
C16 N1 H1 108.0 . . ?
C17 N1 H1 108.0 . . ?
C15 N1 H1 108.0 . . ?
C6 C1 C2 120.07(12) . . ?
C6 C1 H1A 120.0 . . ?
C2 C1 H1A 120.0 . . ?
C3 C2 C1 120.64(13) . . ?
C3 C2 H2A 119.7 . . ?
C1 C2 H2A 119.7 . . ?
C4 C3 C2 119.60(12) . . ?
C4 C3 H3A 120.2 . . ?
C2 C3 H3A 120.2 . . ?
C3 C4 C5 120.07(13) . . ?
C3 C4 H4A 120.0 . . ?
C5 C4 H4A 120.0 . . ?
C4 C5 C6 121.12(13) . . ?
C4 C5 H5A 119.4 . . ?
C6 C5 H5A 119.4 . . ?
C1 C6 C5 118.49(11) . . ?
C1 C6 C7 123.03(10) . . ?
C5 C6 C7 118.40(10) . . ?
O1 C7 C6 108.54(9) . . ?
O1 C7 C8 110.08(9) . . ?
C6 C7 C8 111.45(9) . . ?
O1 C7 H7A 108.9 . . ?
C6 C7 H7A 108.9 . . ?
C8 C7 H7A 108.9 . . ?
C13 C8 C9 119.01(13) . . ?
C13 C8 C7 120.72(13) . . ?
C9 C8 C7 120.21(10) . . ?
C10 C9 C8 120.96(14) . . ?
C10 C9 H9A 119.5 . . ?
C8 C9 H9A 119.5 . . ?
C11 C10 C9 119.51(18) . . ?
C11 C10 H10A 120.2 . . ?
C9 C10 H10A 120.2 . . ?
C12 C11 C10 120.34(15) . . ?
C12 C11 H11A 119.8 . . ?
C10 C11 H11A 119.8 . . ?
C11 C12 C13 120.38(16) . . ?
C11 C12 H12A 119.8 . . ?
C13 C12 H12A 119.8 . . ?
C8 C13 C12 119.79(17) . . ?
C8 C13 H13A 120.1 . . ?
C12 C13 H13A 120.1 . . ?
O1 C14 C15 108.28(9) . . ?
O1 C14 H14A 110.0 . . ?
C15 C14 H14A 110.0 . . ?
O1 C14 H14B 110.0 . . ?
C15 C14 H14B 110.0 . . ?
H14A C14 H14B 108.4 . . ?
N1 C15 C14 113.75(9) . . ?
N1 C15 H15A 108.8 . . ?
C14 C15 H15A 108.8 . . ?
N1 C15 H15B 108.8 . . ?
C14 C15 H15B 108.8 . . ?
H15A C15 H15B 107.7 . . ?
N1 C16 H16A 109.5 . . ?
N1 C16 H16B 109.5 . . ?
H16A C16 H16B 109.5 . . ?
N1 C16 H16C 109.5 . . ?
H16A C16 H16C 109.5 . . ?
H16B C16 H16C 109.5 . . ?
N1 C17 H17A 109.5 . . ?
N1 C17 H17B 109.5 . . ?
H17A C17 H17B 109.5 . . ?
N1 C17 H17C 109.5 . . ?
H17A C17 H17C 109.5 . . ?
H17B C17 H17C 109.5 . . ?
C18 O2 H2 109.5 . . ?
C23 O7 H7 109.5 . . ?
C20 O8 H8 109.5 . . ?
O3 C18 O2 120.00(10) . . ?
O3 C18 C19 122.12(10) . . ?
O2 C18 C19 117.85(9) . . ?
C18 C19 C20 114.04(8) . . ?
C18 C19 H19A 108.7 . . ?
C20 C19 H19A 108.7 . . ?
C18 C19 H19B 108.7 . . ?
C20 C19 H19B 108.7 . . ?
H19A C19 H19B 107.6 . . ?
O8 C20 C22 111.43(8) . . ?
O8 C20 C21 106.96(7) . . ?
C22 C20 C21 110.67(8) . . ?
O8 C20 C19 111.24(7) . . ?
C22 C20 C19 106.11(8) . . ?
C21 C20 C19 110.49(8) . . ?
O5 C21 O4 125.08(9) . . ?
O5 C21 C20 118.33(8) . . ?
O4 C21 C20 116.58(8) . . ?
C23 C22 C20 114.44(9) . . ?
C23 C22 H22A 108.7 . . ?
C20 C22 H22A 108.7 . . ?
C23 C22 H22B 108.7 . . ?
C20 C22 H22B 108.7 . . ?
H22A C22 H22B 107.6 . . ?
O6 C23 O7 122.84(11) . . ?
O6 C23 C22 125.42(10) . . ?
O7 C23 C22 111.65(9) . . ?

loop_
_geom_bond_atom_site_label_1
_geom_bond_atom_site_label_2
_geom_bond_distance
_geom_bond_site_symmetry_2
_geom_bond_publ_flag
O1 C14 1.4274(13) . ?
O1 C7 1.4372(13) . ?
N1 C16 1.4838(17) . ?
N1 C17 1.4895(16) . ?
N1 C15 1.4948(14) . ?
N1 H1 0.9900 . ?
C1 C6 1.3828(17) . ?
C1 C2 1.3946(18) . ?
C1 H1A 0.9400 . ?
C2 C3 1.377(2) . ?
C2 H2A 0.9400 . ?
C3 C4 1.371(2) . ?
C3 H3A 0.9400 . ?
C4 C5 1.3840(19) . ?
C4 H4A 0.9400 . ?
C5 C6 1.3900(16) . ?
C5 H5A 0.9400 . ?
C6 C7 1.5096(15) . ?
C7 C8 1.5175(16) . ?
C7 H7A 0.9900 . ?
C8 C13 1.3782(18) . ?
C8 C9 1.385(2) . ?
C9 C10 1.385(2) . ?
C9 H9A 0.9400 . ?
C10 C11 1.371(3) . ?
C10 H10A 0.9400 . ?
C11 C12 1.367(3) . ?
C11 H11A 0.9400 . ?
C12 C13 1.396(3) . ?
C12 H12A 0.9400 . ?
C13 H13A 0.9400 . ?
C14 C15 1.5095(15) . ?
C14 H14A 0.9800 . ?
C14 H14B 0.9800 . ?
C15 H15A 0.9800 . ?
C15 H15B 0.9800 . ?
C16 H16A 0.9700 . ?
C16 H16B 0.9700 . ?
C16 H16C 0.9700 . ?
C17 H17A 0.9700 . ?
C17 H17B 0.9700 . ?
C17 H17C 0.9700 . ?
O2 C18 1.3179(13) . ?
O2 H2 0.8300 . ?
O3 C18 1.2092(13) . ?
O4 C21 1.2576(12) . ?
O5 C21 1.2459(12) . ?
O6 C23 1.1997(15) . ?
O7 C23 1.3106(14) . ?
O7 H7 0.8300 . ?
O8 C20 1.4097(11) . ?
O8 H8 0.8300 . ?
C18 C19 1.5122(14) . ?
C19 C20 1.5490(13) . ?
C19 H19A 0.9800 . ?
C19 H19B 0.9800 . ?
C20 C22 1.5353(14) . ?
C20 C21 1.5481(13) . ?
C22 C23 1.5041(15) . ?
C22 H22A 0.9800 . ?
C22 H22B 0.9800 . ?

loop_
_geom_hbond_atom_site_label_D
_geom_hbond_atom_site_label_H
_geom_hbond_atom_site_label_A
_geom_hbond_distance_DH
_geom_hbond_distance_HA
_geom_hbond_distance_DA
_geom_hbond_angle_DHA
_geom_hbond_site_symmetry_A
_geom_hbond_publ_flag
N1 H1 O5 0.99 2.00 2.8561(12) 143.9 . yes
N1 H1 O8 0.99 2.12 2.9260(12) 137.9 . yes
C7 H7A O3 0.99 2.53 3.4387(14) 153.0 4_576 yes
C14 H14B O3 0.98 2.51 3.3906(14) 149.1 4_576 yes
C15 H15B O7 0.98 2.50 3.4068(15) 154.4 3_666 yes
C16 H16C O2 0.97 2.66 3.5369(17) 150.9 4_575 yes
C17 H17B O6 0.97 2.51 3.226(2) 130.7 . yes
C17 H17C O3 0.97 2.63 3.5353(18) 154.8 1_545 yes
O2 H2 O5 0.83 1.80 2.5943(11) 159.6 4_576 yes
O7 H7 O4 0.83 1.77 2.5748(12) 161.3 2_645 yes
O8 H8 O4 0.83 1.83 2.6613(10) 175.1 4_576 yes
C22 H22B O6 0.98 2.53 3.4954(15) 170.5 2_655 yes

loop_
_geom_torsion_atom_site_label_1
_geom_torsion_atom_site_label_2
_geom_torsion_atom_site_label_3
_geom_torsion_atom_site_label_4
_geom_torsion
_geom_torsion_site_symmetry_1
_geom_torsion_site_symmetry_2
_geom_torsion_site_symmetry_3
_geom_torsion_site_symmetry_4
_geom_torsion_publ_flag
C6 C1 C2 C3 0.5(2) . . . . ?
C1 C2 C3 C4 0.5(2) . . . . ?
C2 C3 C4 C5 -0.5(2) . . . . ?
C3 C4 C5 C6 -0.6(2) . . . . ?
C2 C1 C6 C5 -1.51(19) . . . . ?
C2 C1 C6 C7 175.27(12) . . . . ?
C4 C5 C6 C1 1.59(19) . . . . ?
C4 C5 C6 C7 -175.34(12) . . . . ?
C14 O1 C7 C6 167.14(9) . . . . ?
C14 O1 C7 C8 -70.64(11) . . . . ?
C1 C6 C7 O1 22.99(15) . . . . ?
C5 C6 C7 O1 -160.23(10) . . . . ?
C1 C6 C7 C8 -98.39(13) . . . . ?
C5 C6 C7 C8 78.39(13) . . . . ?
O1 C7 C8 C13 108.58(13) . . . . ?
C6 C7 C8 C13 -130.94(13) . . . . ?
O1 C7 C8 C9 -68.41(14) . . . . ?
C6 C7 C8 C9 52.07(14) . . . . ?
C13 C8 C9 C10 -0.7(2) . . . . ?
C7 C8 C9 C10 176.32(13) . . . . ?
C8 C9 C10 C11 0.2(2) . . . . ?
C9 C10 C11 C12 0.0(3) . . . . ?
C10 C11 C12 C13 0.4(3) . . . . ?
C9 C8 C13 C12 1.1(2) . . . . ?
C7 C8 C13 C12 -175.93(15) . . . . ?
C11 C12 C13 C8 -1.0(3) . . . . ?
C7 O1 C14 C15 175.68(9) . . . . ?
C16 N1 C15 C14 57.00(14) . . . . ?
C17 N1 C15 C14 -179.75(10) . . . . ?
O1 C14 C15 N1 -94.36(11) . . . . ?
O3 C18 C19 C20 93.51(12) . . . . ?
O2 C18 C19 C20 -88.22(11) . . . . ?
C18 C19 C20 O8 60.84(10) . . . . ?
C18 C19 C20 C22 -177.81(8) . . . . ?
C18 C19 C20 C21 -57.80(10) . . . . ?
O8 C20 C21 O5 -5.18(12) . . . . ?
C22 C20 C21 O5 -126.74(10) . . . . ?
C19 C20 C21 O5 116.03(10) . . . . ?
O8 C20 C21 O4 175.02(9) . . . . ?
C22 C20 C21 O4 53.46(12) . . . . ?
C19 C20 C21 O4 -63.77(11) . . . . ?
O8 C20 C22 C23 -60.87(11) . . . . ?
C21 C20 C22 C23 58.01(11) . . . . ?
C19 C20 C22 C23 177.90(8) . . . . ?
C20 C22 C23 O6 -27.06(18) . . . . ?
C20 C22 C23 O7 156.28(10) . . . . ?
